data_1549322
loop_
_publ_author_name
'Ortega, Gabriela'
'Hern\'andez, Jes\'us'
'Gonz\'alez, Teresa'
'Dorta, Romano'
'Brice\~no, Alexander'

_publ_section_title
;
 1,2,4,5-Benzenetetracarboxylic acid: a versatile hydrogen bonding
 template for controlling the regioselective topochemical synthesis of
 head-to-tail photodimers from stilbazole derivatives.
;
_journal_issue 5
_journal_name_full
'Photochemical &amp; photobiological sciences : Official journal of the European Photochemistry Association and the European Society for Photobiology'
_journal_page_first 670
_journal_page_last 680
_journal_paper_doi 10.1039/c7pp00448f
_journal_volume 17
_journal_year 2018
_chemical_compound_source Synthesis
_chemical_formula_moiety 'C36 H24 Cl4 N2 O8'
_chemical_formula_sum 'C36 H24 Cl4 N2 O8'
_chemical_formula_weight 754.37
_space_group_IT_number 2
_space_group_name_Hall '-P 1'
_space_group_name_H-M_alt 'P -1'
_symmetry_cell_setting triclinic
_symmetry_space_group_name_Hall '-P 1'
_symmetry_space_group_name_H-M 'P -1'
_atom_sites_solution_hydrogens geom
_atom_sites_solution_primary direct
_atom_sites_solution_secondary difmap
_audit_creation_date '12 January 2016'
_audit_creation_method SHELXL-97
_audit_update_record
;
2018-04-17 deposited with the CCDC.
2018-04-17 downloaded from the CCDC.
;
_cell_angle_alpha 69.07(3)
_cell_angle_beta 79.63(3)
_cell_angle_gamma 77.91(3)
_cell_formula_units_Z 1
_cell_length_a 7.5046(15)
_cell_length_b 9.6822(19)
_cell_length_c 12.452(3)
_cell_measurement_reflns_used 2300
_cell_measurement_temperature 293(2)
_cell_measurement_theta_max 27.8764
_cell_measurement_theta_min 1.7625
_cell_volume 820.8(4)
_computing_cell_refinement 'CrystalClear (Rigaku/MSC Inc., 2005)'
_computing_data_collection 'CrystalClear (Rigaku/MSC Inc., 2005)'
_computing_data_reduction 'CrystalClear (Rigaku/MSC Inc., 2005)'
_computing_molecular_graphics
;
SHELXLTL-NT V5.1 (Bruker AXS, 1998) and DIAMOND 
(Brandenburg, 1998)
;
_computing_publication_material
; 
SHELXLTL-NT V5.1 (Bruker AXS, 1998) and PLATON (Spek, 2003).
;
_computing_structure_refinement 'SHELXLTL-2003 (Sheldrick, 2003)'
_computing_structure_solution 'SHELXLTL-NT V5.1 (Bruker AXS, 1998)'
_diffrn_ambient_temperature 295(2)
_diffrn_measured_fraction_theta_full 0.976
_diffrn_measured_fraction_theta_max 0.791
_diffrn_measurement_device 'Mercury (2x2 bin mode)'
_diffrn_measurement_device_type 'Rigaku AFC7S Mercury'
_diffrn_measurement_method '\w '
_diffrn_radiation_detector CCD
_diffrn_radiation_monochromator graphite
_diffrn_radiation_source 'Normal-focus sealed tube'
_diffrn_radiation_type MoK\a
_diffrn_radiation_wavelength 0.71073
_diffrn_reflns_av_R_equivalents 0.0259
_diffrn_reflns_av_sigmaI/netI 0.0304
_diffrn_reflns_limit_h_max 8
_diffrn_reflns_limit_h_min -6
_diffrn_reflns_limit_k_max 11
_diffrn_reflns_limit_k_min -11
_diffrn_reflns_limit_l_max 15
_diffrn_reflns_limit_l_min -15
_diffrn_reflns_number 10192
_diffrn_reflns_theta_full 25.00
_diffrn_reflns_theta_max 27.98
_diffrn_reflns_theta_min 1.76
_diffrn_standards_decay_% 0
_diffrn_standards_interval_count 0
_diffrn_standards_interval_time 0
_diffrn_standards_number 0
_exptl_absorpt_coefficient_mu 0.419
_exptl_absorpt_correction_T_max 0.923
_exptl_absorpt_correction_T_min 0.893
_exptl_absorpt_correction_type multi-scan
_exptl_absorpt_process_details 'Jacobson, R. (1998) Private communication'
_exptl_crystal_colour yellow
_exptl_crystal_density_diffrn 1.526
_exptl_crystal_density_method 'not measured'
_exptl_crystal_description Chip
_exptl_crystal_F_000 386
_exptl_crystal_size_max 0.33
_exptl_crystal_size_mid 0.23
_exptl_crystal_size_min 0.20
_refine_diff_density_max 0.193
_refine_diff_density_min -0.290
_refine_diff_density_rms 0.060
_refine_ls_extinction_method none
_refine_ls_goodness_of_fit_ref 1.084
_refine_ls_hydrogen_treatment constr
_refine_ls_matrix_type full
_refine_ls_number_parameters 226
_refine_ls_number_reflns 3130
_refine_ls_number_restraints 0
_refine_ls_restrained_S_all 1.084
_refine_ls_R_factor_all 0.0585
_refine_ls_R_factor_gt 0.0474
_refine_ls_shift/su_max 0.000
_refine_ls_shift/su_mean 0.000
_refine_ls_structure_factor_coef Fsqd
_refine_ls_weighting_details 'calc w=1/[\s^2^(Fo^2^)+(0.0594P)^2^+0.2722P] where P=(Fo^2^+2Fc^2^)/3'
_refine_ls_weighting_scheme calc
_refine_ls_wR_factor_gt 0.1195
_refine_ls_wR_factor_ref 0.1270
_reflns_number_gt 2609
_reflns_number_total 3130
_reflns_threshold_expression >2sigma(I)
_cod_data_source_file c7pp00448f2.cif
_cod_data_source_block p-1_CCDC1
_cod_depositor_comments
;
The following automatic conversions were performed:

'_symmetry_cell_setting' value 'Triclinic' changed to 'triclinic'
according to
/home/data/users/saulius/crontab/automatic-downloads/rss-feeds/RSC/lib/dictionaries/cif_core.dic
dictionary named 'cif_core.dic' version 2.4.2 from 2011-04-26.

'_exptl_absorpt_correction_type' value 'Multi Scan' changed to
'multi-scan' according to
/home/data/users/saulius/crontab/automatic-downloads/rss-feeds/RSC/lib/dictionaries/cif_core.dic
dictionary named 'cif_core.dic' version 2.4.2 from 2011-04-26.

Automatic conversion script
Id: cif_fix_values 4973 2017-02-22 13:04:09Z antanas 

 Adding full bibliography for 1549321--1549331.cif.
;
_cod_original_cell_volume 820.9(3)
_cod_original_sg_symbol_H-M P-1
_cod_database_code 1549322

loop_
_symmetry_equiv_pos_as_xyz
'x, y, z'
'-x, -y, -z'

loop_
_atom_site_label
_atom_site_type_symbol
_atom_site_fract_x
_atom_site_fract_y
_atom_site_fract_z
_atom_site_U_iso_or_equiv
_atom_site_adp_type
_atom_site_occupancy
_atom_site_symmetry_multiplicity
_atom_site_calc_flag
_atom_site_refinement_flags
N1 N -0.0516(2) 0.2083(2) 1.15004(17) 0.0406(5) Uani 1 1 d .
H1B H -0.1124 0.2338 1.2073 0.049 Uiso 1 1 calc R
Cl1 Cl 0.58716(8) -0.34621(7) 0.92413(5) 0.0521(2) Uani 1 1 d .
Cl2 Cl 0.86796(9) -0.17806(10) 0.47967(6) 0.0675(3) Uani 1 1 d .
O1 O 0.3860(3) 0.6650(2) 0.18978(14) 0.0622(6) Uani 1 1 d .
H1O H 0.5285 0.5975 0.1940 0.075 Uiso 1 1 d R
O2 O 0.1468(3) 0.7018(3) 0.30963(16) 0.0763(7) Uani 1 1 d .
O3 O 0.6788(2) 0.4979(2) 0.19819(14) 0.0551(5) Uani 1 1 d .
O4 O 0.7787(2) 0.2852(2) 0.32830(15) 0.0575(5) Uani 1 1 d .
C1 C -0.0691(3) 0.3012(3) 1.0425(2) 0.0438(6) Uani 1 1 d .
H1A H -0.1493 0.3914 1.0302 0.053 Uiso 1 1 calc R
C2 C 0.0583(3) 0.0763(3) 1.1707(2) 0.0384(5) Uani 1 1 d .
H2A H 0.0650 0.0120 1.2465 0.046 Uiso 1 1 calc R
C3 C 0.0301(3) 0.2652(3) 0.9499(2) 0.0427(5) Uani 1 1 d .
H3A H 0.0162 0.3306 0.8751 0.051 Uiso 1 1 calc R
C4 C 0.1616(3) 0.0346(3) 1.08126(19) 0.0355(5) Uani 1 1 d .
H4A H 0.2379 -0.0576 1.0965 0.043 Uiso 1 1 calc R
C5 C 0.1519(3) 0.1309(2) 0.96730(19) 0.0336(5) Uani 1 1 d .
C6 C 0.2624(3) 0.0960(3) 0.8681(2) 0.0391(5) Uani 1 1 d .
H6A H 0.2443 0.1643 0.7948 0.047 Uiso 1 1 calc R
C7 C 0.3864(3) -0.0257(2) 0.87453(19) 0.0350(5) Uani 1 1 d .
H7A H 0.4012 -0.0946 0.9481 0.042 Uiso 1 1 calc R
C8 C 0.5024(3) -0.0623(2) 0.77728(18) 0.0331(5) Uani 1 1 d .
C9 C 0.5293(3) 0.0460(3) 0.66813(19) 0.0410(5) Uani 1 1 d .
H9A H 0.4685 0.1434 0.6565 0.049 Uiso 1 1 calc R
C10 C 0.5994(3) -0.2062(3) 0.78987(19) 0.0357(5) Uani 1 1 d .
C11 C 0.6428(3) 0.0134(3) 0.5772(2) 0.0471(6) Uani 1 1 d .
H11A H 0.6601 0.0880 0.5059 0.056 Uiso 1 1 calc R
C12 C 0.7109(3) -0.2430(3) 0.6997(2) 0.0411(5) Uani 1 1 d .
H12A H 0.7712 -0.3403 0.7102 0.049 Uiso 1 1 calc R
C13 C 0.7305(3) -0.1319(3) 0.5937(2) 0.0444(6) Uani 1 1 d .
C14 C 0.3046(3) 0.6474(3) 0.2941(2) 0.0452(6) Uani 1 1 d .
C15 C 0.6855(3) 0.4123(3) 0.30107(19) 0.0389(5) Uani 1 1 d .
C16 C 0.6606(3) 0.4039(2) 0.50266(18) 0.0375(5) Uani 1 1 d .
H16A H 0.7705 0.3380 0.5043 0.045 Uiso 1 1 calc R
C17 C 0.5814(3) 0.4647(2) 0.39945(18) 0.0341(5) Uani 1 1 d .
C18 C 0.4149(3) 0.5643(2) 0.39633(18) 0.0348(5) Uani 1 1 d .

loop_
_atom_site_aniso_label
_atom_site_aniso_U_11
_atom_site_aniso_U_22
_atom_site_aniso_U_33
_atom_site_aniso_U_23
_atom_site_aniso_U_13
_atom_site_aniso_U_12
N1 0.0364(10) 0.0486(12) 0.0406(12) -0.0265(10) 0.0008(8) 0.0014(8)
Cl1 0.0610(4) 0.0399(4) 0.0437(4) -0.0078(3) 0.0026(3) -0.0015(3)
Cl2 0.0543(4) 0.0989(6) 0.0426(4) -0.0361(4) 0.0019(3) 0.0183(4)
O1 0.0729(12) 0.0711(13) 0.0269(9) -0.0155(9) -0.0104(8) 0.0250(10)
O2 0.0566(12) 0.1103(18) 0.0449(12) -0.0276(12) -0.0165(9) 0.0356(11)
O3 0.0646(11) 0.0594(12) 0.0277(10) -0.0150(8) 0.0026(7) 0.0139(8)
O4 0.0715(12) 0.0529(11) 0.0369(10) -0.0220(8) -0.0041(8) 0.0246(9)
C1 0.0396(12) 0.0429(14) 0.0475(15) -0.0226(12) -0.0020(10) 0.0076(9)
C2 0.0377(11) 0.0448(13) 0.0341(12) -0.0183(10) -0.0028(9) -0.0015(9)
C3 0.0432(12) 0.0418(13) 0.0381(13) -0.0135(10) -0.0049(9) 0.0046(9)
C4 0.0346(11) 0.0363(12) 0.0372(12) -0.0182(10) -0.0041(8) 0.0017(8)
C5 0.0306(10) 0.0379(12) 0.0361(12) -0.0197(10) -0.0017(8) -0.0020(8)
C6 0.0400(12) 0.0429(13) 0.0324(12) -0.0156(10) -0.0009(9) 0.0003(9)
C7 0.0328(11) 0.0412(13) 0.0313(12) -0.0157(10) -0.0004(8) -0.0030(9)
C8 0.0284(10) 0.0391(12) 0.0336(12) -0.0167(10) -0.0020(8) -0.0023(8)
C9 0.0419(12) 0.0417(13) 0.0363(13) -0.0157(10) -0.0015(9) 0.0022(9)
C10 0.0326(11) 0.0388(12) 0.0364(12) -0.0151(10) -0.0022(8) -0.0038(8)
C11 0.0449(13) 0.0547(16) 0.0334(13) -0.0128(11) 0.0028(9) 0.0001(10)
C12 0.0368(12) 0.0451(14) 0.0432(14) -0.0228(11) -0.0054(9) 0.0047(9)
C13 0.0349(11) 0.0620(16) 0.0378(14) -0.0259(12) -0.0009(9) 0.0033(10)
C14 0.0538(14) 0.0468(14) 0.0331(13) -0.0194(11) -0.0102(10) 0.0118(10)
C15 0.0422(12) 0.0436(13) 0.0296(12) -0.0175(10) -0.0021(9) 0.0039(9)
C16 0.0402(11) 0.0386(12) 0.0313(12) -0.0165(10) -0.0061(9) 0.0095(9)
C17 0.0404(11) 0.0326(12) 0.0272(11) -0.0136(9) -0.0015(8) 0.0031(8)
C18 0.0412(11) 0.0327(12) 0.0281(11) -0.0133(9) -0.0057(8) 0.0063(8)

loop_
_atom_type_symbol
_atom_type_description
_atom_type_scat_dispersion_real
_atom_type_scat_dispersion_imag
_atom_type_scat_source
C C 0.0033 0.0016 'International Tables Vol C Tables 4.2.6.8 and 6.1.1.4'
H H 0.0000 0.0000 'International Tables Vol C Tables 4.2.6.8 and 6.1.1.4'
N N 0.0061 0.0033 'International Tables Vol C Tables 4.2.6.8 and 6.1.1.4'
O O 0.0106 0.0060 'International Tables Vol C Tables 4.2.6.8 and 6.1.1.4'
Cl Cl 0.1484 0.1585 'International Tables Vol C Tables 4.2.6.8 and 6.1.1.4'

loop_
_geom_angle_atom_site_label_1
_geom_angle_atom_site_label_2
_geom_angle_atom_site_label_3
_geom_angle
_geom_angle_site_symmetry_1
_geom_angle_site_symmetry_3
C1 N1 C2 121.35(19) . .
C1 N1 H1B 119.3 . .
C2 N1 H1B 119.3 . .
C14 O1 H1O 109.5 . .
C15 O3 H1O 108.3 . .
N1 C1 C3 120.5(2) . .
N1 C1 H1A 119.7 . .
C3 C1 H1A 119.7 . .
N1 C2 C4 120.6(2) . .
N1 C2 H2A 119.7 . .
C4 C2 H2A 119.7 . .
C1 C3 C5 120.3(2) . .
C1 C3 H3A 119.9 . .
C5 C3 H3A 119.9 . .
C2 C4 C5 119.9(2) . .
C2 C4 H4A 120.1 . .
C5 C4 H4A 120.1 . .
C3 C5 C4 117.3(2) . .
C3 C5 C6 119.9(2) . .
C4 C5 C6 122.81(19) . .
C7 C6 C5 125.1(2) . .
C7 C6 H6A 117.4 . .
C5 C6 H6A 117.4 . .
C6 C7 C8 126.5(2) . .
C6 C7 H7A 116.8 . .
C8 C7 H7A 116.8 . .
C10 C8 C9 116.16(19) . .
C10 C8 C7 121.7(2) . .
C9 C8 C7 122.0(2) . .
C11 C9 C8 122.4(2) . .
C11 C9 H9A 118.8 . .
C8 C9 H9A 118.8 . .
C12 C10 C8 122.7(2) . .
C12 C10 Cl1 117.32(18) . .
C8 C10 Cl1 119.93(17) . .
C9 C11 C13 118.8(2) . .
C9 C11 H11A 120.6 . .
C13 C11 H11A 120.6 . .
C13 C12 C10 118.4(2) . .
C13 C12 H12A 120.8 . .
C10 C12 H12A 120.8 . .
C12 C13 C11 121.4(2) . .
C12 C13 Cl2 118.60(19) . .
C11 C13 Cl2 120.00(19) . .
O2 C14 O1 120.6(2) . .
O2 C14 C18 120.3(2) . .
O1 C14 C18 119.0(2) . .
O4 C15 O3 123.2(2) . .
O4 C15 C17 116.8(2) . .
O3 C15 C17 119.9(2) . .
C17 C16 C18 124.04(19) . 2_666
C17 C16 H16A 118.0 . .
C18 C16 H16A 118.0 2_666 .
C16 C17 C18 118.29(19) . .
C16 C17 C15 115.12(18) . .
C18 C17 C15 126.58(19) . .
C16 C18 C17 117.67(19) 2_666 .
C16 C18 C14 114.17(18) 2_666 .
C17 C18 C14 128.15(19) . .

loop_
_geom_bond_atom_site_label_1
_geom_bond_atom_site_label_2
_geom_bond_distance
_geom_bond_site_symmetry_2
N1 C1 1.332(3) .
N1 C2 1.333(3) .
N1 H1B 0.8600 .
Cl1 C10 1.737(2) .
Cl2 C13 1.736(2) .
O1 C14 1.299(3) .
O1 H1O 1.1298 .
O2 C14 1.203(3) .
O3 C15 1.256(3) .
O3 H1O 1.3166 .
O4 C15 1.243(3) .
C1 C3 1.369(3) .
C1 H1A 0.9300 .
C2 C4 1.373(3) .
C2 H2A 0.9300 .
C3 C5 1.395(3) .
C3 H3A 0.9300 .
C4 C5 1.397(3) .
C4 H4A 0.9300 .
C5 C6 1.463(3) .
C6 C7 1.327(3) .
C6 H6A 0.9300 .
C7 C8 1.465(3) .
C7 H7A 0.9300 .
C8 C10 1.399(3) .
C8 C9 1.400(3) .
C9 C11 1.380(3) .
C9 H9A 0.9300 .
C10 C12 1.382(3) .
C11 C13 1.382(4) .
C11 H11A 0.9300 .
C12 C13 1.378(3) .
C12 H12A 0.9300 .
C14 C18 1.524(3) .
C15 C17 1.517(3) .
C16 C17 1.392(3) .
C16 C18 1.394(3) 2_666
C16 H16A 0.9300 .
C17 C18 1.407(3) .
C18 C16 1.394(3) 2_666
